data_7045798
loop_
_publ_author_name
'Sharma, Mahendra Kumar'
'Singh, Dharmendra'
'Mahawar, Pritam'
'Yadav, Ravi'
'Nagendran, Selvarajan'

_publ_section_title
;
 Catalytic cyanosilylation using germylene stabilized platinum(ii)
 dicyanide.
;
_journal_issue 17
_journal_name_full 'Dalton transactions (Cambridge, England : 2003)'
_journal_page_first 5943
_journal_page_last 5947
_journal_paper_doi 10.1039/C8DT00043C
_journal_volume 47
_journal_year 2018
_chemical_formula_moiety 'C38 H60 Ge2 N6 Pt'
_chemical_formula_sum 'C38 H60 Ge2 N6 Pt'
_chemical_formula_weight 941.22
_space_group_crystal_system triclinic
_space_group_IT_number 2
_space_group_name_Hall '-P 1'
_space_group_name_H-M_alt 'P -1'
_symmetry_space_group_name_Hall '-P 1'
_symmetry_space_group_name_H-M 'P -1'
_atom_sites_solution_hydrogens geom
_atom_sites_solution_primary iterative
_audit_creation_date 2017-11-13
_audit_creation_method
;
Olex2 1.2
(compiled 2017.03.28 svn.r3405 for OlexSys, GUI svn.r5337)
;
_audit_update_record
;
2017-11-14 deposited with the CCDC.
2018-03-06 downloaded from the CCDC.
;
_cell_angle_alpha 72.036(2)
_cell_angle_beta 80.201(2)
_cell_angle_gamma 75.546(3)
_cell_formula_units_Z 2
_cell_length_a 11.9108(16)
_cell_length_b 12.3525(16)
_cell_length_c 17.527(2)
_cell_measurement_reflns_used 2966
_cell_measurement_temperature 120(2)
_cell_measurement_theta_max 24.88
_cell_measurement_theta_min 2.26
_cell_volume 2363.2(5)
_computing_cell_refinement 'SAINT v6.28A (Bruker, 2002)'
_computing_data_reduction 'SAINT v6.28A (Bruker, 2002)'
_computing_molecular_graphics 'Olex2 (Dolomanov et al., 2009)'
_computing_publication_material 'Olex2 (Dolomanov et al., 2009)'
_computing_structure_refinement 'ShelXL (Sheldrick, 2015)'
_computing_structure_solution
;
Superflip (Palatinus & Chapuis, 2007;Palatinus & van der Lee, 2008;
Palatinus et al., 2012)
;
_diffrn_ambient_temperature 120(2)
_diffrn_measured_fraction_theta_full 0.956
_diffrn_measured_fraction_theta_max 0.978
_diffrn_measurement_device_type 'CCD area detector'
_diffrn_measurement_method 'phi and omega scans'
_diffrn_radiation_monochromator graphite
_diffrn_radiation_type MoK\a
_diffrn_radiation_wavelength 0.71073
_diffrn_reflns_av_R_equivalents 0.0430
_diffrn_reflns_av_unetI/netI 0.0935
_diffrn_reflns_Laue_measured_fraction_full 0.956
_diffrn_reflns_Laue_measured_fraction_max 0.978
_diffrn_reflns_limit_h_max 13
_diffrn_reflns_limit_h_min -14
_diffrn_reflns_limit_k_max 9
_diffrn_reflns_limit_k_min -14
_diffrn_reflns_limit_l_max 18
_diffrn_reflns_limit_l_min -20
_diffrn_reflns_number 12332
_diffrn_reflns_point_group_measured_fraction_full 0.956
_diffrn_reflns_point_group_measured_fraction_max 0.978
_diffrn_reflns_theta_full 25.242
_diffrn_reflns_theta_max 25.032
_diffrn_reflns_theta_min 1.775
_exptl_absorpt_coefficient_mu 4.244
_exptl_absorpt_correction_T_min 0.714604
_exptl_absorpt_correction_type multi-scan
_exptl_absorpt_process_details
;
SADABS v.2.03 (Bruker,200?) was used for absorption correction.
R(int) was 0.0552 before and 0.0347 after correction.
The Ratio of minimum to maximum transmission is 0.7146.
The \l/2 correction factor is 0.0015.
;
_exptl_crystal_colour orange
_exptl_crystal_density_diffrn 1.323
_exptl_crystal_description block
_exptl_crystal_F_000 944
_exptl_crystal_size_max 0.20
_exptl_crystal_size_mid 0.19
_exptl_crystal_size_min 0.15
_exptl_transmission_factor_max 0.529
_exptl_transmission_factor_min 0.445
_refine_diff_density_max 2.356
_refine_diff_density_min -4.112
_refine_diff_density_rms 0.186
_refine_ls_extinction_coef 0.00048(19)
_refine_ls_extinction_expression Fc^*^=kFc[1+0.001xFc^2^\l^3^/sin(2\q)]^-1/4^
_refine_ls_extinction_method SHELXL
_refine_ls_goodness_of_fit_ref 1.074
_refine_ls_hydrogen_treatment constr
_refine_ls_matrix_type full
_refine_ls_number_parameters 422
_refine_ls_number_reflns 8173
_refine_ls_number_restraints 373
_refine_ls_restrained_S_all 1.061
_refine_ls_R_factor_all 0.0798
_refine_ls_R_factor_gt 0.0608
_refine_ls_shift/su_max 0.000
_refine_ls_shift/su_mean 0.000
_refine_ls_structure_factor_coef Fsqd
_refine_ls_weighting_details 'w=1/[\s^2^(Fo^2^)+(0.0574P)^2^] where P=(Fo^2^+2Fc^2^)/3'
_refine_ls_weighting_scheme calc
_refine_ls_wR_factor_gt 0.1260
_refine_ls_wR_factor_ref 0.1327
_reflns_Friedel_coverage 0.000
_reflns_number_gt 6362
_reflns_number_total 8173
_reflns_threshold_expression 'I > 2\s(I)'
_cod_data_source_file c8dt00043c2.cif
_cod_data_source_block msha27m
_cod_depositor_comments 'Adding full bibliography for 7045794--7045798.cif.'
_cod_database_code 7045798
_shelxl_version_number 2013-4
_shelx_space_group_comment
;
The symmetry employed for this shelxl refinement is uniquely defined
by the following loop, which should always be used as a source of
symmetry information in preference to the above space-group names.
They are only intended as comments.
;
_olex2_refinement_description
;
1. Fixed Uiso
 At 1.2 times of:
  All C(H) groups, All C(H,H) groups
 At 1.5 times of:
  All C(H,H,H) groups
2. Restrained distances
 C16-C17
 1.65 with sigma of 0.02
3. Uiso/Uaniso restraints and constraints
Uanis(C17) \\sim Ueq: with sigma of 0.01 and sigma for terminal atoms of 0.02
Uanis(C16) = Uanis(C18)
Uanis(C31) = Uanis(C32)
Uanis(C27) = Uanis(C31)
4. Rigid body (RIGU) restrains
 All non-hydrogen atoms
 with sigma for 1-2 distances of 0.004 and sigma for 1-3 distances of 0.004
 All non-hydrogen atoms
 with sigma for 1-2 distances of 0.004 and sigma for 1-3 distances of 0.004
5.a Ternary CH refined with riding coordinates:
 C32(H32), C28(H28), C13(H13), C9(H9), C35(H35), C16(H16)
5.b Secondary CH2 refined with riding coordinates:
 C12(H12A,H12B), C31(H31A,H31B), C8(H8A,H8B), C27(H27A,H27B)
5.c Aromatic/amide H refined with riding coordinates:
 C6(H6), C21(H21), C2(H2), C5(H5), C4(H4), C23(H23), C3(H3), C22(H22),
 C25(H25), C24(H24)
5.d Idealised Me refined as rotating group:
 C37(H37A,H37B,H37C), C34(H34A,H34B,H34C), C29(H29A,H29B,H29C), C36(H36A,H36B,
 H36C), C10(H10A,H10B,H10C), C33(H33A,H33B,H33C), C15(H15A,H15B,H15C), C30(H30A,
 H30B,H30C), C11(H11A,H11B,H11C), C14(H14A,H14B,H14C), C18(H18A,H18B,H18C),
 C17(H17A,H17B,H17C)
;
_olex2_submission_special_instructions 'No special instructions were received'

loop_
_space_group_symop_operation_xyz
'x, y, z'
'-x, -y, -z'

loop_
_atom_site_label
_atom_site_type_symbol
_atom_site_fract_x
_atom_site_fract_y
_atom_site_fract_z
_atom_site_U_iso_or_equiv
_atom_site_adp_type
_atom_site_occupancy
_atom_site_site_symmetry_order
_atom_site_calc_flag
_atom_site_refinement_flags_posn
_atom_site_refinement_flags_adp
_atom_site_refinement_flags_occupancy
Pt2 Pt 0.5000 1.0000 0.5000 0.01107(15) Uani 1 2 d S TU P
Pt1 Pt 0.0000 0.5000 0.0000 0.01898(16) Uani 1 2 d S TU P
Ge1 Ge 0.20259(8) 0.47000(8) 0.01488(6) 0.0200(2) Uani 1 1 d . U .
Ge2 Ge 0.39772(7) 0.84469(7) 0.52840(5) 0.0127(2) Uani 1 1 d . U .
N5 N 0.2898(6) 0.8514(6) 0.4569(4) 0.0136(14) Uani 1 1 d . U .
N4 N 0.2626(6) 0.8410(6) 0.6057(4) 0.0124(14) Uani 1 1 d . U .
N2 N 0.2726(6) 0.3521(6) 0.1033(4) 0.0198(16) Uani 1 1 d . U .
N1 N 0.3074(6) 0.3753(6) -0.0467(4) 0.0190(16) Uani 1 1 d . U .
N6 N 0.6198(7) 0.8584(6) 0.6574(5) 0.0233(18) Uani 1 1 d . U .
N3 N -0.0613(7) 0.3270(7) 0.1660(5) 0.031(2) Uani 1 1 d . U .
C37 C 0.6065(7) 0.6645(8) 0.5132(6) 0.026(2) Uani 1 1 d . U .
H37A H 0.5932 0.6659 0.4603 0.039 Uiso 1 1 calc GR . .
H37B H 0.6547 0.5910 0.5377 0.039 Uiso 1 1 calc GR . .
H37C H 0.6448 0.7262 0.5090 0.039 Uiso 1 1 calc GR . .
C12 C 0.2265(9) 0.3488(8) 0.1866(5) 0.028(2) Uani 1 1 d . U .
H12A H 0.2653 0.2769 0.2221 0.034 Uiso 1 1 calc R . .
H12B H 0.1442 0.3482 0.1932 0.034 Uiso 1 1 calc R . .
C31 C 0.3270(8) 0.8684(8) 0.3703(5) 0.0209(11) Uani 1 1 d . U .
H31A H 0.3857 0.9154 0.3547 0.025 Uiso 1 1 calc R . .
H31B H 0.2608 0.9116 0.3404 0.025 Uiso 1 1 calc R . .
C1 C 0.3816(7) 0.2851(7) -0.0051(5) 0.0183(18) Uani 1 1 d . U .
C26 C 0.1820(7) 0.8491(7) 0.4910(5) 0.0144(17) Uani 1 1 d . U .
C7 C 0.3600(8) 0.2715(7) 0.0820(5) 0.0213(19) Uani 1 1 d . U .
C8 C 0.3051(8) 0.4043(8) -0.1341(5) 0.022(2) Uani 1 1 d . U .
H8A H 0.3833 0.4097 -0.1594 0.027 Uiso 1 1 calc R . .
H8B H 0.2556 0.4809 -0.1516 0.027 Uiso 1 1 calc R . .
C27 C 0.2686(8) 0.8350(8) 0.6897(5) 0.0209(11) Uani 1 1 d . U .
H27A H 0.3498 0.8166 0.6997 0.025 Uiso 1 1 calc R . .
H27B H 0.2330 0.7722 0.7247 0.025 Uiso 1 1 calc R . .
C34 C 0.4264(9) 0.7888(9) 0.2584(6) 0.038(3) Uani 1 1 d . U .
H34A H 0.3657 0.8350 0.2251 0.057 Uiso 1 1 calc GR . .
H34B H 0.4597 0.7186 0.2427 0.057 Uiso 1 1 calc GR . .
H34C H 0.4857 0.8320 0.2519 0.057 Uiso 1 1 calc GR . .
C29 C 0.2697(8) 1.0477(8) 0.6694(6) 0.025(2) Uani 1 1 d . U .
H29A H 0.3466 1.0285 0.6862 0.037 Uiso 1 1 calc GR . .
H29B H 0.2263 1.1170 0.6831 0.037 Uiso 1 1 calc GR . .
H29C H 0.2752 1.0606 0.6122 0.037 Uiso 1 1 calc GR . .
C6 C 0.4208(8) 0.1772(8) 0.1415(6) 0.026(2) Uani 1 1 d . U .
H6 H 0.3940 0.1767 0.1946 0.032 Uiso 1 1 calc R . .
C20 C 0.1656(7) 0.8393(7) 0.5781(5) 0.0161(17) Uani 1 1 d . U .
C36 C 0.4188(8) 0.5888(8) 0.5730(6) 0.029(2) Uani 1 1 d . U .
H36A H 0.3476 0.6031 0.6069 0.044 Uiso 1 1 calc GR . .
H36B H 0.4637 0.5128 0.5965 0.044 Uiso 1 1 calc GR . .
H36C H 0.4011 0.5928 0.5206 0.044 Uiso 1 1 calc GR . .
C21 C 0.0642(7) 0.8205(7) 0.6302(6) 0.022(2) Uani 1 1 d . U .
H21 H 0.0734 0.8041 0.6845 0.027 Uiso 1 1 calc R . .
C10 C 0.2575(12) 0.3695(12) -0.2567(7) 0.067(4) Uani 1 1 d . U .
H10A H 0.1971 0.4386 -0.2676 0.100 Uiso 1 1 calc GR . .
H10B H 0.2411 0.3127 -0.2778 0.100 Uiso 1 1 calc GR . .
H10C H 0.3311 0.3882 -0.2817 0.100 Uiso 1 1 calc GR . .
C33 C 0.2883(8) 0.6803(8) 0.3589(6) 0.029(2) Uani 1 1 d . U .
H33A H 0.2589 0.6588 0.4147 0.044 Uiso 1 1 calc GR . .
H33B H 0.3263 0.6114 0.3427 0.044 Uiso 1 1 calc GR . .
H33C H 0.2249 0.7220 0.3269 0.044 Uiso 1 1 calc GR . .
C2 C 0.4726(8) 0.2168(8) -0.0421(6) 0.030(2) Uani 1 1 d . U .
H2 H 0.4762 0.2407 -0.0981 0.037 Uiso 1 1 calc R . .
C5 C 0.5128(8) 0.0870(8) 0.1325(6) 0.028(2) Uani 1 1 d . U .
H5 H 0.5361 0.0350 0.1809 0.034 Uiso 1 1 calc R . .
C32 C 0.3757(8) 0.7579(8) 0.3466(5) 0.0209(11) Uani 1 1 d . U .
H32 H 0.4398 0.7131 0.3793 0.025 Uiso 1 1 calc R . .
C15 C 0.1703(13) 0.4502(11) 0.2963(7) 0.067(4) Uani 1 1 d . U .
H15A H 0.0891 0.4594 0.2915 0.100 Uiso 1 1 calc GR . .
H15B H 0.1812 0.5131 0.3135 0.100 Uiso 1 1 calc GR . .
H15C H 0.1966 0.3776 0.3352 0.100 Uiso 1 1 calc GR . .
C4 C 0.5758(8) 0.0600(8) 0.0657(6) 0.033(2) Uani 1 1 d . U .
H4 H 0.6360 -0.0056 0.0742 0.039 Uiso 1 1 calc R . .
C23 C -0.0918(8) 0.8443(8) 0.5438(6) 0.024(2) Uani 1 1 d . U .
H23 H -0.1710 0.8466 0.5465 0.029 Uiso 1 1 calc R . .
C30 C 0.1956(8) 0.9246(10) 0.8044(6) 0.038(3) Uani 1 1 d . U .
H30A H 0.1472 0.8690 0.8289 0.056 Uiso 1 1 calc GR . .
H30B H 0.1607 0.9960 0.8180 0.056 Uiso 1 1 calc GR . .
H30C H 0.2712 0.8945 0.8237 0.056 Uiso 1 1 calc GR . .
C3 C 0.5588(9) 0.1204(8) -0.0124(6) 0.034(2) Uani 1 1 d . U .
H3 H 0.6122 0.0933 -0.0512 0.041 Uiso 1 1 calc R . .
C22 C -0.0457(8) 0.8220(8) 0.6153(6) 0.023(2) Uani 1 1 d . U .
H22 H -0.0977 0.8052 0.6612 0.028 Uiso 1 1 calc R . .
C28 C 0.2082(7) 0.9478(8) 0.7118(5) 0.0216(19) Uani 1 1 d . U .
H28 H 0.1295 0.9706 0.6946 0.026 Uiso 1 1 calc R . .
C25 C 0.0876(7) 0.8628(7) 0.4460(5) 0.0189(19) Uani 1 1 d . U .
H25 H 0.1092 0.8734 0.3911 0.023 Uiso 1 1 calc R . .
C24 C -0.0298(8) 0.8635(7) 0.4681(6) 0.024(2) Uani 1 1 d . U .
H24 H -0.0740 0.8793 0.4255 0.028 Uiso 1 1 calc R . .
C11 C 0.1478(10) 0.2976(11) -0.1267(7) 0.055(3) Uani 1 1 d . U .
H11A H 0.1466 0.2804 -0.0693 0.082 Uiso 1 1 calc GR . .
H11B H 0.1335 0.2324 -0.1396 0.082 Uiso 1 1 calc GR . .
H11C H 0.0884 0.3651 -0.1457 0.082 Uiso 1 1 calc GR . .
C38 C 0.5754(7) 0.9114(7) 0.5995(5) 0.0162(19) Uani 1 1 d . U .
C19 C -0.0370(8) 0.3900(7) 0.1047(5) 0.023(2) Uani 1 1 d . U .
C13 C 0.2421(11) 0.4507(10) 0.2124(7) 0.045(3) Uani 1 1 d . U .
H13 H 0.2139 0.5239 0.1723 0.054 Uiso 1 1 calc R . .
C9 C 0.2625(10) 0.3201(10) -0.1656(6) 0.042(3) Uani 1 1 d . U .
H9 H 0.3193 0.2459 -0.1554 0.050 Uiso 1 1 calc R . .
C14 C 0.3745(11) 0.4368(11) 0.2178(7) 0.059(3) Uani 1 1 d . U .
H14A H 0.3990 0.3723 0.2631 0.089 Uiso 1 1 calc GR . .
H14B H 0.3878 0.5067 0.2245 0.089 Uiso 1 1 calc GR . .
H14C H 0.4182 0.4228 0.1693 0.089 Uiso 1 1 calc GR . .
C35 C 0.4895(7) 0.6811(7) 0.5650(5) 0.0109(17) Uani 1 1 d . U .
H35 H 0.5083 0.6709 0.6195 0.013 Uiso 1 1 calc R . .
C18 C 0.1881(9) 0.7108(8) 0.0146(7) 0.0374(19) Uani 1 1 d . U .
H18A H 0.1212 0.7308 -0.0146 0.056 Uiso 1 1 calc GR . .
H18B H 0.2251 0.7761 0.0002 0.056 Uiso 1 1 calc GR . .
H18C H 0.1641 0.6909 0.0715 0.056 Uiso 1 1 calc GR . .
C16 C 0.2737(9) 0.6074(8) -0.0063(7) 0.0374(19) Uani 1 1 d D U .
H16 H 0.3277 0.5823 0.0353 0.045 Uiso 1 1 calc R . .
C17 C 0.3527(14) 0.6314(13) -0.0834(10) 0.102(6) Uani 1 1 d D U .
H17A H 0.4115 0.5627 -0.0849 0.153 Uiso 1 1 calc GR . .
H17B H 0.3891 0.6938 -0.0861 0.153 Uiso 1 1 calc GR . .
H17C H 0.3079 0.6530 -0.1285 0.153 Uiso 1 1 calc GR . .

loop_
_atom_site_aniso_label
_atom_site_aniso_U_11
_atom_site_aniso_U_22
_atom_site_aniso_U_33
_atom_site_aniso_U_23
_atom_site_aniso_U_13
_atom_site_aniso_U_12
Pt2 0.0109(3) 0.0105(3) 0.0114(3) -0.00191(19) -0.00079(19) -0.00319(19)
Pt1 0.0277(3) 0.0127(3) 0.0127(3) -0.0022(2) 0.0003(2) -0.0005(2)
Ge1 0.0291(6) 0.0158(5) 0.0147(5) -0.0045(4) 0.0004(4) -0.0056(4)
Ge2 0.0146(5) 0.0110(5) 0.0121(5) -0.0027(4) -0.0006(4) -0.0029(4)
N5 0.021(3) 0.008(3) 0.013(3) -0.004(2) 0.000(2) -0.004(3)
N4 0.016(3) 0.011(3) 0.008(3) 0.001(2) 0.002(2) -0.006(3)
N2 0.030(4) 0.020(3) 0.013(3) -0.004(3) -0.004(3) -0.011(3)
N1 0.021(4) 0.019(3) 0.016(3) -0.004(2) 0.000(3) -0.006(3)
N6 0.034(5) 0.014(4) 0.025(4) -0.003(3) -0.009(3) -0.010(3)
N3 0.036(5) 0.026(4) 0.020(4) 0.001(3) -0.001(3) 0.000(4)
C37 0.019(4) 0.026(5) 0.033(5) -0.011(4) -0.001(4) -0.003(4)
C12 0.045(6) 0.028(5) 0.016(4) -0.008(3) 0.002(4) -0.018(4)
C31 0.027(3) 0.025(3) 0.011(2) -0.0061(19) -0.0001(19) -0.005(2)
C1 0.019(4) 0.017(4) 0.019(3) 0.000(3) 0.001(3) -0.013(3)
C26 0.020(3) 0.006(4) 0.016(3) -0.004(3) -0.002(3) 0.000(3)
C7 0.031(4) 0.017(4) 0.019(4) -0.002(3) 0.000(3) -0.017(3)
C8 0.033(5) 0.018(4) 0.014(4) -0.004(3) -0.001(3) -0.005(4)
C27 0.027(3) 0.025(3) 0.011(2) -0.0061(19) -0.0001(19) -0.005(2)
C34 0.053(7) 0.040(6) 0.023(4) -0.014(4) 0.009(4) -0.014(5)
C29 0.017(5) 0.030(5) 0.037(5) -0.022(4) -0.002(4) -0.004(4)
C6 0.028(4) 0.023(4) 0.024(4) 0.006(3) -0.004(3) -0.013(3)
C20 0.017(3) 0.013(4) 0.017(3) -0.004(3) -0.005(3) -0.001(3)
C36 0.038(5) 0.018(4) 0.032(6) -0.003(4) -0.002(4) -0.012(4)
C21 0.023(4) 0.020(5) 0.025(4) -0.007(4) 0.002(3) -0.008(3)
C10 0.099(10) 0.087(10) 0.030(5) -0.017(5) -0.011(5) -0.045(8)
C33 0.037(5) 0.028(5) 0.028(5) -0.014(4) -0.010(4) -0.005(4)
C2 0.028(4) 0.033(5) 0.028(5) -0.008(4) -0.005(4) -0.002(4)
C5 0.025(4) 0.026(5) 0.035(5) 0.002(4) -0.013(4) -0.015(3)
C32 0.027(3) 0.025(3) 0.011(2) -0.0061(19) -0.0001(19) -0.005(2)
C15 0.121(10) 0.058(8) 0.044(6) -0.035(6) 0.030(6) -0.059(7)
C4 0.027(5) 0.026(5) 0.038(4) 0.000(4) -0.014(4) 0.002(4)
C23 0.013(4) 0.027(5) 0.033(4) -0.013(4) 0.000(3) -0.002(4)
C30 0.024(5) 0.065(7) 0.030(5) -0.023(4) -0.001(4) -0.010(5)
C3 0.036(5) 0.028(5) 0.033(5) -0.005(4) -0.005(4) 0.000(4)
C22 0.023(4) 0.022(5) 0.027(4) -0.008(4) 0.004(3) -0.013(4)
C28 0.014(4) 0.032(4) 0.025(4) -0.016(3) -0.002(3) -0.005(3)
C25 0.023(4) 0.018(5) 0.017(4) -0.006(4) -0.004(3) -0.004(3)
C24 0.021(4) 0.019(5) 0.033(4) -0.012(4) -0.003(3) -0.003(3)
C11 0.062(6) 0.076(9) 0.040(6) -0.021(6) -0.010(5) -0.030(6)
C38 0.023(4) 0.013(4) 0.016(4) -0.005(3) -0.003(3) -0.008(3)
C19 0.033(5) 0.014(4) 0.017(4) -0.005(3) 0.002(4) 0.004(4)
C13 0.073(7) 0.051(6) 0.029(5) -0.021(5) 0.010(5) -0.041(5)
C9 0.057(6) 0.048(6) 0.029(5) -0.016(4) -0.006(4) -0.016(5)
C14 0.088(7) 0.076(9) 0.033(7) -0.016(6) -0.002(5) -0.057(6)
C35 0.011(4) 0.014(4) 0.008(4) -0.004(3) -0.001(3) -0.002(3)
C18 0.048(5) 0.021(3) 0.048(5) -0.016(3) 0.006(4) -0.014(3)
C16 0.048(5) 0.021(3) 0.048(5) -0.016(3) 0.006(4) -0.014(3)
C17 0.111(10) 0.067(9) 0.115(9) -0.028(7) 0.043(8) -0.029(7)

loop_
_atom_type_symbol
_atom_type_description
_atom_type_scat_dispersion_real
_atom_type_scat_dispersion_imag
_atom_type_scat_source
C C 0.0033 0.0016 'International Tables Vol C Tables 4.2.6.8 and 6.1.1.4'
H H 0.0000 0.0000 'International Tables Vol C Tables 4.2.6.8 and 6.1.1.4'
N N 0.0061 0.0033 'International Tables Vol C Tables 4.2.6.8 and 6.1.1.4'
O O 0.0106 0.0060 'International Tables Vol C Tables 4.2.6.8 and 6.1.1.4'
Ge Ge 0.1547 1.8001 'International Tables Vol C Tables 4.2.6.8 and 6.1.1.4'
Pt Pt -1.7033 8.3905 'International Tables Vol C Tables 4.2.6.8 and 6.1.1.4'
Cl Cl 0.1484 0.1585 'International Tables Vol C Tables 4.2.6.8 and 6.1.1.4'

loop_
_geom_angle_atom_site_label_1
_geom_angle_atom_site_label_2
_geom_angle_atom_site_label_3
_geom_angle
_geom_angle_site_symmetry_1
_geom_angle_site_symmetry_3
Ge2 Pt2 Ge2 180.00(3) . 2_676
C38 Pt2 Ge2 86.5(2) . .
C38 Pt2 Ge2 86.5(2) 2_676 2_676
C38 Pt2 Ge2 93.5(2) 2_676 .
C38 Pt2 Ge2 93.5(2) . 2_676
C38 Pt2 C38 180.0 . 2_676
Ge1 Pt1 Ge1 180.0 . 2_565
C19 Pt1 Ge1 95.4(3) . .
C19 Pt1 Ge1 84.6(3) . 2_565
C19 Pt1 Ge1 84.6(3) 2_565 .
C19 Pt1 Ge1 95.4(3) 2_565 2_565
C19 Pt1 C19 180.0 2_565 .
N2 Ge1 Pt1 121.3(2) . .
N2 Ge1 N1 82.5(3) . .
N2 Ge1 C16 107.5(4) . .
N1 Ge1 Pt1 115.6(2) . .
N1 Ge1 C16 103.8(4) . .
C16 Ge1 Pt1 119.2(3) . .
N5 Ge2 Pt2 119.7(2) . .
N5 Ge2 N4 83.0(3) . .
N5 Ge2 C35 109.5(3) . .
N4 Ge2 Pt2 119.6(2) . .
N4 Ge2 C35 101.6(3) . .
C35 Ge2 Pt2 117.5(2) . .
C31 N5 Ge2 120.0(5) . .
C26 N5 Ge2 114.5(6) . .
C26 N5 C31 125.3(7) . .
C27 N4 Ge2 121.6(6) . .
C20 N4 Ge2 115.2(6) . .
C20 N4 C27 123.1(7) . .
C12 N2 Ge1 121.1(6) . .
C7 N2 Ge1 114.6(6) . .
C7 N2 C12 124.1(7) . .
C1 N1 Ge1 115.8(6) . .
C1 N1 C8 123.6(7) . .
C8 N1 Ge1 120.6(5) . .
H37A C37 H37B 109.5 . .
H37A C37 H37C 109.5 . .
H37B C37 H37C 109.5 . .
C35 C37 H37A 109.5 . .
C35 C37 H37B 109.5 . .
C35 C37 H37C 109.5 . .
N2 C12 H12A 108.8 . .
N2 C12 H12B 108.8 . .
N2 C12 C13 113.8(8) . .
H12A C12 H12B 107.7 . .
C13 C12 H12A 108.8 . .
C13 C12 H12B 108.8 . .
N5 C31 H31A 108.6 . .
N5 C31 H31B 108.6 . .
N5 C31 C32 114.5(7) . .
H31A C31 H31B 107.6 . .
C32 C31 H31A 108.6 . .
C32 C31 H31B 108.6 . .
N1 C1 C7 112.3(8) . .
N1 C1 C2 122.7(8) . .
C2 C1 C7 124.9(8) . .
N5 C26 C20 114.8(8) . .
N5 C26 C25 122.5(8) . .
C25 C26 C20 122.6(8) . .
N2 C7 C1 114.4(8) . .
N2 C7 C6 121.2(8) . .
C6 C7 C1 124.3(8) . .
N1 C8 H8A 108.1 . .
N1 C8 H8B 108.1 . .
N1 C8 C9 116.8(8) . .
H8A C8 H8B 107.3 . .
C9 C8 H8A 108.1 . .
C9 C8 H8B 108.1 . .
N4 C27 H27A 108.8 . .
N4 C27 H27B 108.8 . .
N4 C27 C28 113.7(7) . .
H27A C27 H27B 107.7 . .
C28 C27 H27A 108.8 . .
C28 C27 H27B 108.8 . .
H34A C34 H34B 109.5 . .
H34A C34 H34C 109.5 . .
H34B C34 H34C 109.5 . .
C32 C34 H34A 109.5 . .
C32 C34 H34B 109.5 . .
C32 C34 H34C 109.5 . .
H29A C29 H29B 109.5 . .
H29A C29 H29C 109.5 . .
H29B C29 H29C 109.5 . .
C28 C29 H29A 109.5 . .
C28 C29 H29B 109.5 . .
C28 C29 H29C 109.5 . .
C7 C6 H6 114.9 . .
C5 C6 C7 130.3(9) . .
C5 C6 H6 114.9 . .
N4 C20 C26 112.4(7) . .
N4 C20 C21 121.5(8) . .
C21 C20 C26 125.9(8) . .
H36A C36 H36B 109.5 . .
H36A C36 H36C 109.5 . .
H36B C36 H36C 109.5 . .
C35 C36 H36A 109.5 . .
C35 C36 H36B 109.5 . .
C35 C36 H36C 109.5 . .
C20 C21 H21 114.2 . .
C22 C21 C20 131.7(9) . .
C22 C21 H21 114.2 . .
H10A C10 H10B 109.5 . .
H10A C10 H10C 109.5 . .
H10B C10 H10C 109.5 . .
C9 C10 H10A 109.5 . .
C9 C10 H10B 109.5 . .
C9 C10 H10C 109.5 . .
H33A C33 H33B 109.5 . .
H33A C33 H33C 109.5 . .
H33B C33 H33C 109.5 . .
C32 C33 H33A 109.5 . .
C32 C33 H33B 109.5 . .
C32 C33 H33C 109.5 . .
C1 C2 H2 113.4 . .
C3 C2 C1 133.1(10) . .
C3 C2 H2 113.4 . .
C6 C5 H5 114.0 . .
C4 C5 C6 131.9(9) . .
C4 C5 H5 114.0 . .
C31 C32 C34 108.6(7) . .
C31 C32 C33 114.7(7) . .
C31 C32 H32 107.9 . .
C34 C32 C33 109.8(8) . .
C34 C32 H32 107.9 . .
C33 C32 H32 107.9 . .
H15A C15 H15B 109.5 . .
H15A C15 H15C 109.5 . .
H15B C15 H15C 109.5 . .
C13 C15 H15A 109.5 . .
C13 C15 H15B 109.5 . .
C13 C15 H15C 109.5 . .
C5 C4 H4 117.0 . .
C5 C4 C3 126.1(9) . .
C3 C4 H4 117.0 . .
C22 C23 H23 117.3 . .
C22 C23 C24 125.3(9) . .
C24 C23 H23 117.3 . .
H30A C30 H30B 109.5 . .
H30A C30 H30C 109.5 . .
H30B C30 H30C 109.5 . .
C28 C30 H30A 109.5 . .
C28 C30 H30B 109.5 . .
C28 C30 H30C 109.5 . .
C2 C3 H3 115.5 . .
C4 C3 C2 128.9(10) . .
C4 C3 H3 115.5 . .
C21 C22 C23 130.7(9) . .
C21 C22 H22 114.7 . .
C23 C22 H22 114.7 . .
C27 C28 C30 109.6(8) . .
C27 C28 H28 107.6 . .
C29 C28 C27 112.8(7) . .
C29 C28 C30 111.5(8) . .
C29 C28 H28 107.6 . .
C30 C28 H28 107.6 . .
C26 C25 H25 113.7 . .
C24 C25 C26 132.6(9) . .
C24 C25 H25 113.7 . .
C23 C24 H24 114.9 . .
C25 C24 C23 130.1(9) . .
C25 C24 H24 114.9 . .
H11A C11 H11B 109.5 . .
H11A C11 H11C 109.5 . .
H11B C11 H11C 109.5 . .
C9 C11 H11A 109.5 . .
C9 C11 H11B 109.5 . .
C9 C11 H11C 109.5 . .
N6 C38 Pt2 179.3(8) . .
N3 C19 Pt1 178.4(8) . .
C12 C13 C15 109.0(8) . .
C12 C13 H13 109.6 . .
C12 C13 C14 108.2(10) . .
C15 C13 H13 109.6 . .
C14 C13 C15 110.8(10) . .
C14 C13 H13 109.6 . .
C8 C9 H9 108.3 . .
C10 C9 C8 109.1(9) . .
C10 C9 H9 108.3 . .
C11 C9 C8 113.3(9) . .
C11 C9 C10 109.5(10) . .
C11 C9 H9 108.3 . .
C13 C14 H14A 109.5 . .
C13 C14 H14B 109.5 . .
C13 C14 H14C 109.5 . .
H14A C14 H14B 109.5 . .
H14A C14 H14C 109.5 . .
H14B C14 H14C 109.5 . .
Ge2 C35 H35 106.2 . .
C37 C35 Ge2 111.0(5) . .
C37 C35 C36 113.6(7) . .
C37 C35 H35 106.2 . .
C36 C35 Ge2 113.0(6) . .
C36 C35 H35 106.2 . .
H18A C18 H18B 109.5 . .
H18A C18 H18C 109.5 . .
H18B C18 H18C 109.5 . .
C16 C18 H18A 109.5 . .
C16 C18 H18B 109.5 . .
C16 C18 H18C 109.5 . .
Ge1 C16 H16 103.0 . .
C18 C16 Ge1 112.8(7) . .
C18 C16 H16 103.0 . .
C17 C16 Ge1 115.1(9) . .
C17 C16 C18 117.5(10) . .
C17 C16 H16 103.0 . .
C16 C17 H17A 109.5 . .
C16 C17 H17B 109.5 . .
C16 C17 H17C 109.5 . .
H17A C17 H17B 109.5 . .
H17A C17 H17C 109.5 . .
H17B C17 H17C 109.5 . .

loop_
_geom_bond_atom_site_label_1
_geom_bond_atom_site_label_2
_geom_bond_distance
_geom_bond_site_symmetry_2
Pt2 Ge2 2.4049(9) 2_676
Pt2 Ge2 2.4049(9) .
Pt2 C38 1.977(9) 2_676
Pt2 C38 1.977(9) .
Pt1 Ge1 2.3950(10) 2_565
Pt1 Ge1 2.3950(10) .
Pt1 C19 1.974(9) 2_565
Pt1 C19 1.974(9) .
Ge1 N2 1.912(7) .
Ge1 N1 1.920(7) .
Ge1 C16 1.989(10) .
Ge2 N5 1.914(7) .
Ge2 N4 1.920(6) .
Ge2 C35 2.006(7) .
N5 C31 1.471(10) .
N5 C26 1.324(10) .
N4 C27 1.464(10) .
N4 C20 1.334(11) .
N2 C12 1.462(11) .
N2 C7 1.340(11) .
N1 C1 1.334(10) .
N1 C8 1.464(11) .
N6 C38 1.157(10) .
N3 C19 1.155(11) .
C37 H37A 0.9600 .
C37 H37B 0.9600 .
C37 H37C 0.9600 .
C37 C35 1.533(11) .
C12 H12A 0.9700 .
C12 H12B 0.9700 .
C12 C13 1.523(14) .
C31 H31A 0.9700 .
C31 H31B 0.9700 .
C31 C32 1.498(12) .
C1 C7 1.467(12) .
C1 C2 1.396(12) .
C26 C20 1.477(12) .
C26 C25 1.428(12) .
C7 C6 1.433(12) .
C8 H8A 0.9700 .
C8 H8B 0.9700 .
C8 C9 1.536(14) .
C27 H27A 0.9700 .
C27 H27B 0.9700 .
C27 C28 1.531(12) .
C34 H34A 0.9600 .
C34 H34B 0.9600 .
C34 H34C 0.9600 .
C34 C32 1.528(12) .
C29 H29A 0.9600 .
C29 H29B 0.9600 .
C29 H29C 0.9600 .
C29 C28 1.521(12) .
C6 H6 0.9300 .
C6 C5 1.381(13) .
C20 C21 1.406(11) .
C36 H36A 0.9600 .
C36 H36B 0.9600 .
C36 H36C 0.9600 .
C36 C35 1.539(12) .
C21 H21 0.9300 .
C21 C22 1.372(13) .
C10 H10A 0.9600 .
C10 H10B 0.9600 .
C10 H10C 0.9600 .
C10 C9 1.528(14) .
C33 H33A 0.9600 .
C33 H33B 0.9600 .
C33 H33C 0.9600 .
C33 C32 1.531(13) .
C2 H2 0.9300 .
C2 C3 1.391(12) .
C5 H5 0.9300 .
C5 C4 1.365(14) .
C32 H32 0.9800 .
C15 H15A 0.9600 .
C15 H15B 0.9600 .
C15 H15C 0.9600 .
C15 C13 1.569(14) .
C4 H4 0.9300 .
C4 C3 1.364(13) .
C23 H23 0.9300 .
C23 C22 1.377(13) .
C23 C24 1.385(12) .
C30 H30A 0.9600 .
C30 H30B 0.9600 .
C30 H30C 0.9600 .
C30 C28 1.545(13) .
C3 H3 0.9300 .
C22 H22 0.9300 .
C28 H28 0.9800 .
C25 H25 0.9300 .
C25 C24 1.385(12) .
C24 H24 0.9300 .
C11 H11A 0.9600 .
C11 H11B 0.9600 .
C11 H11C 0.9600 .
C11 C9 1.473(15) .
C13 H13 0.9800 .
C13 C14 1.560(16) .
C9 H9 0.9800 .
C14 H14A 0.9600 .
C14 H14B 0.9600 .
C14 H14C 0.9600 .
C35 H35 0.9800 .
C18 H18A 0.9600 .
C18 H18B 0.9600 .
C18 H18C 0.9600 .
C18 C16 1.522(13) .
C16 H16 0.9800 .
C16 C17 1.504(13) .
C17 H17A 0.9600 .
C17 H17B 0.9600 .
C17 H17C 0.9600 .

loop_
_geom_torsion_atom_site_label_1
_geom_torsion_atom_site_label_2
_geom_torsion_atom_site_label_3
_geom_torsion_atom_site_label_4
_geom_torsion
Ge1 N2 C12 C13 -67.3(11)
Ge1 N2 C7 C1 -3.1(10)
Ge1 N2 C7 C6 -179.7(7)
Ge1 N1 C1 C7 5.1(10)
Ge1 N1 C1 C2 -171.8(7)
Ge1 N1 C8 C9 -112.0(8)
Ge2 N5 C31 C32 90.1(8)
Ge2 N5 C26 C20 -1.2(9)
Ge2 N5 C26 C25 174.8(6)
Ge2 N4 C27 C28 109.2(7)
Ge2 N4 C20 C26 -4.1(9)
Ge2 N4 C20 C21 171.2(6)
N5 C31 C32 C34 -172.0(8)
N5 C31 C32 C33 64.8(10)
N5 C26 C20 N4 3.5(10)
N5 C26 C20 C21 -171.5(8)
N5 C26 C25 C24 -180.0(9)
N4 C27 C28 C29 -67.5(10)
N4 C27 C28 C30 167.7(7)
N4 C20 C21 C22 175.5(9)
N2 C12 C13 C15 169.8(9)
N2 C12 C13 C14 -69.5(11)
N2 C7 C6 C5 -179.2(10)
N1 C1 C7 N2 -1.2(11)
N1 C1 C7 C6 175.2(8)
N1 C1 C2 C3 -179.6(11)
N1 C8 C9 C10 175.7(9)
N1 C8 C9 C11 53.4(13)
C12 N2 C7 C1 172.8(8)
C12 N2 C7 C6 -3.8(14)
C31 N5 C26 C20 -175.8(7)
C31 N5 C26 C25 0.2(12)
C1 N1 C8 C9 69.3(12)
C1 C7 C6 C5 4.5(16)
C1 C2 C3 C4 3(2)
C26 N5 C31 C32 -95.6(10)
C26 C20 C21 C22 -9.9(16)
C26 C25 C24 C23 -4.0(17)
C7 N2 C12 C13 117.0(10)
C7 C1 C2 C3 3.9(18)
C7 C6 C5 C4 1.4(19)
C8 N1 C1 C7 -176.2(8)
C8 N1 C1 C2 6.9(14)
C27 N4 C20 C26 178.7(7)
C27 N4 C20 C21 -6.1(12)
C6 C5 C4 C3 -1.1(19)
C20 N4 C27 C28 -73.8(10)
C20 C26 C25 C24 -4.3(15)
C20 C21 C22 C23 -1.0(17)
C2 C1 C7 N2 175.6(9)
C2 C1 C7 C6 -8.0(15)
C5 C4 C3 C2 -3.7(19)
C22 C23 C24 C25 1.6(16)
C25 C26 C20 N4 -172.5(7)
C25 C26 C20 C21 12.5(13)
C24 C23 C22 C21 4.7(16)

loop_
_smtbx_masks_void_nr
_smtbx_masks_void_average_x
_smtbx_masks_void_average_y
_smtbx_masks_void_average_z
_smtbx_masks_void_volume
_smtbx_masks_void_count_electrons
1 0.000 -0.154 0.154 519.3 270.0
